data_4127231
loop_
_publ_author_name
'Loh, Ying Kai'
'Porteous, Kieran'
'Fuentes, M \'Angeles'
'Do, Dinh Cao Huan'
'Hicks, Jamie'
'Aldridge, Simon'

_publ_section_title
;
 An Acid-Free Anionic Oxoborane Isoelectronic with Carbonyl: Facile Access
 and Transfer of a Terminal B&#x2550;O Double Bond.
;
_journal_issue 20
_journal_name_full 'Journal of the American Chemical Society'
_journal_page_first 8073
_journal_page_last 8077
_journal_paper_doi 10.1021/jacs.9b03600
_journal_volume 141
_journal_year 2019
_chemical_formula_moiety 'C26 H36 B N2 S, C18 H36 K N2 O6, 4(C6 H6)'
_chemical_formula_sum 'C68 H96 B K N4 O6 S'
_chemical_formula_weight 1147.45
_chemical_melting_point ?
_space_group_crystal_system triclinic
_space_group_IT_number 2
_space_group_name_Hall '-P 1'
_space_group_name_H-M_alt 'P -1'
_symmetry_space_group_name_Hall '-P 1'
_symmetry_space_group_name_H-M 'P -1'
_atom_sites_solution_hydrogens geom
_atom_sites_solution_primary dual
_audit_creation_method SHELXL-2018/3
_cell_angle_alpha 80.367(2)
_cell_angle_beta 86.833(2)
_cell_angle_gamma 86.675(2)
_cell_formula_units_Z 2
_cell_length_a 13.0099(3)
_cell_length_b 15.9376(4)
_cell_length_c 16.4118(4)
_cell_measurement_reflns_used 23405
_cell_measurement_temperature 150(2)
_cell_measurement_theta_max 76.0920
_cell_measurement_theta_min 3.5350
_cell_volume 3345.71(14)
_computing_cell_refinement 'CrysAlisPro 1.171.39.34b (Rigaku OD, 2017)'
_computing_data_collection 'CrysAlisPro 1.171.39.34b (Rigaku OD, 2017)'
_computing_data_reduction 'CrysAlisPro 1.171.39.34b (Rigaku OD, 2017)'
_computing_molecular_graphics 'SHELXLE (HUbschle, 2017)'
_computing_publication_material 'CIFTAB-2014/2 (Sheldrick, 2014)'
_computing_structure_refinement 'SHELXL-2018/3 (Sheldrick, 2018)'
_computing_structure_solution 'SHELXT (Sheldrick, 2015)'
_diffrn_ambient_temperature 150(2)
_diffrn_detector_area_resol_mean 10.5035
_diffrn_measured_fraction_theta_full 1.000
_diffrn_measured_fraction_theta_max 0.987
_diffrn_measurement_device_type 'SuperNova, Dual, Cu at home/near, Atlas'
_diffrn_measurement_method '\w scans'
_diffrn_radiation_type CuK\a
_diffrn_radiation_wavelength 1.54184
_diffrn_reflns_av_R_equivalents 0.0336
_diffrn_reflns_av_unetI/netI 0.0270
_diffrn_reflns_Laue_measured_fraction_full 1.000
_diffrn_reflns_Laue_measured_fraction_max 0.987
_diffrn_reflns_limit_h_max 15
_diffrn_reflns_limit_h_min -16
_diffrn_reflns_limit_k_max 20
_diffrn_reflns_limit_k_min -19
_diffrn_reflns_limit_l_max 20
_diffrn_reflns_limit_l_min -18
_diffrn_reflns_number 47664
_diffrn_reflns_point_group_measured_fraction_full 1.000
_diffrn_reflns_point_group_measured_fraction_max 0.987
_diffrn_reflns_theta_full 67.684
_diffrn_reflns_theta_max 76.225
_diffrn_reflns_theta_min 3.588
_diffrn_source 'micro-focus sealed X-ray tube'
_exptl_absorpt_coefficient_mu 1.381
_exptl_absorpt_correction_T_max 1.00000
_exptl_absorpt_correction_T_min 0.69629
_exptl_absorpt_correction_type multi-scan
_exptl_absorpt_process_details
;
CrysAlisPro 1.171.39.34b (Rigaku Oxford Diffraction, 2017)
Empirical absorption correction using spherical harmonics,
 implemented in SCALE3 ABSPACK scaling algorithm.
;
_exptl_crystal_colour colourless
_exptl_crystal_density_diffrn 1.139
_exptl_crystal_density_meas ?
_exptl_crystal_description block
_exptl_crystal_F_000 1240
_exptl_crystal_size_max 0.25
_exptl_crystal_size_mid 0.20
_exptl_crystal_size_min 0.20
_refine_diff_density_max 0.278
_refine_diff_density_min -0.252
_refine_diff_density_rms 0.037
_refine_ls_extinction_method none
_refine_ls_goodness_of_fit_ref 1.029
_refine_ls_hydrogen_treatment constr
_refine_ls_matrix_type full
_refine_ls_number_parameters 793
_refine_ls_number_reflns 13834
_refine_ls_number_restraints 318
_refine_ls_restrained_S_all 1.020
_refine_ls_R_factor_all 0.0429
_refine_ls_R_factor_gt 0.0386
_refine_ls_shift/su_max 0.002
_refine_ls_shift/su_mean 0.000
_refine_ls_structure_factor_coef Fsqd
_refine_ls_weighting_details 'w=1/[\s^2^(Fo^2^)+(0.0563P)^2^+0.6012P] where P=(Fo^2^+2Fc^2^)/3'
_refine_ls_weighting_scheme calc
_refine_ls_wR_factor_gt 0.1010
_refine_ls_wR_factor_ref 0.1051
_reflns_Friedel_coverage 0.000
_reflns_number_gt 12377
_reflns_number_total 13834
_reflns_threshold_expression 'I > 2\s(I)'
_cod_data_source_file ja9b03600_si_002.cif
_cod_data_source_block 197ykmaf18
_cod_depositor_comments
;
The following automatic conversions were performed:

'_chemical_melting_point' value 'not measured' was changed to '?' -
the value is undefined or not given.

'_exptl_crystal_density_meas' value 'not measured' was changed to '?'
- the value is perceived as not measured.

Automatic conversion script
Id: cif_fix_values 4973 2017-02-22 13:04:09Z antanas 

 Adding full bibliography for 4127230--4127234.cif.
;
_cod_database_code 4127231
_shelx_shelxl_version_number 2018/3
_shelx_space_group_comment
;
The symmetry employed for this shelxl refinement is uniquely defined
by the following loop, which should always be used as a source of
symmetry information in preference to the above space-group names.
They are only intended as comments.
;
_shelx_estimated_absorpt_t_min 0.724
_shelx_estimated_absorpt_t_max 0.770

loop_
_space_group_symop_operation_xyz
'x, y, z'
'-x, -y, -z'

loop_
_atom_site_label
_atom_site_type_symbol
_atom_site_fract_x
_atom_site_fract_y
_atom_site_fract_z
_atom_site_U_iso_or_equiv
_atom_site_adp_type
_atom_site_occupancy
_atom_site_site_symmetry_order
_atom_site_calc_flag
_atom_site_refinement_flags_posn
_atom_site_refinement_flags_adp
_atom_site_refinement_flags_occupancy
_atom_site_disorder_assembly
_atom_site_disorder_group
K1 K 0.73676(2) -0.01640(2) 0.88341(2) 0.03055(7) Uani 1 1 d . . . . .
O1 O 0.57633(7) -0.12126(6) 0.95368(6) 0.0371(2) Uani 1 1 d . . . . .
C1 C 0.28544(9) 0.58346(7) 0.71086(7) 0.0267(2) Uani 1 1 d . . . . .
H1 H 0.261007 0.532167 0.698572 0.032 Uiso 1 1 calc R U . . .
N1 N 0.22400(7) 0.64953(6) 0.73730(6) 0.02483(19) Uani 1 1 d . . . . .
S1 S 0.25083(2) 0.81248(2) 0.79081(2) 0.03009(7) Uani 1 1 d . . . . .
B1 B 0.28788(9) 0.71706(8) 0.75226(7) 0.0228(2) Uani 1 1 d . . . . .
N3 N 0.76298(9) -0.13300(8) 1.04699(7) 0.0390(2) Uani 1 1 d . . . . .
O3 O 0.78094(7) 0.05183(6) 1.02423(6) 0.0383(2) Uani 1 1 d . . . . .
C3 C 0.11702(8) 0.64055(7) 0.75739(7) 0.0273(2) Uani 1 1 d . . . . .
N2 N 0.39060(7) 0.68423(6) 0.72894(6) 0.02295(18) Uani 1 1 d . . . . .
O2 O 0.53984(7) 0.00573(6) 0.81364(6) 0.03507(19) Uani 1 1 d . . . . .
C2 C 0.38435(8) 0.60398(7) 0.70560(7) 0.0257(2) Uani 1 1 d . . . . .
H2 H 0.441140 0.569665 0.688757 0.031 Uiso 1 1 calc R U . . .
N4 N 0.71145(9) 0.10487(8) 0.72077(7) 0.0401(3) Uani 1 1 d . . . . .
O4 O 0.78456(8) 0.15943(7) 0.86711(6) 0.0437(2) Uani 1 1 d . . . . .
C4 C 0.04577(9) 0.66732(8) 0.69591(8) 0.0334(3) Uani 1 1 d . . . . .
C5 C -0.05887(10) 0.65859(10) 0.71820(10) 0.0433(3) Uani 1 1 d . . . . .
H5 H -0.108788 0.677462 0.678154 0.052 Uiso 1 1 calc R U . . .
O5 O 0.90729(8) -0.13397(7) 0.90305(7) 0.0460(2) Uani 1 1 d . . . . .
C6 C -0.09078(10) 0.62303(10) 0.79732(11) 0.0476(4) Uani 1 1 d . . . . .
H6 H -0.162206 0.617723 0.811316 0.057 Uiso 1 1 calc R U . . .
O6 O 0.86623(7) -0.03939(7) 0.74307(6) 0.0436(2) Uani 1 1 d . . . . .
C8 C 0.08610(10) 0.60305(9) 0.83738(8) 0.0355(3) Uani 1 1 d . . . . .
C7 C -0.01959(11) 0.59523(10) 0.85605(10) 0.0455(3) Uani 1 1 d . . . . .
H7 H -0.042501 0.570309 0.910189 0.055 Uiso 1 1 calc R U . . .
C9 C 0.16447(11) 0.56883(10) 0.90126(9) 0.0450(3) Uani 1 1 d . . . . .
H9 H 0.234186 0.583632 0.876058 0.054 Uiso 1 1 calc R U . . .
C11 C 0.14830(18) 0.60967(13) 0.97818(13) 0.0679(5) Uani 1 1 d . . . . .
H11A H 0.153491 0.671476 0.963129 0.102 Uiso 1 1 calc R U . . .
H11B H 0.201086 0.586766 1.017405 0.102 Uiso 1 1 calc R U . . .
H11C H 0.079857 0.597198 1.003798 0.102 Uiso 1 1 calc R U . . .
C10 C 0.16373(16) 0.47188(12) 0.92223(10) 0.0598(4) Uani 1 1 d . . . . .
H10A H 0.095257 0.455209 0.944920 0.090 Uiso 1 1 calc R U . . .
H10B H 0.215156 0.451003 0.963241 0.090 Uiso 1 1 calc R U . . .
H10C H 0.180283 0.447172 0.871994 0.090 Uiso 1 1 calc R U . . .
C12 C 0.08279(11) 0.70368(10) 0.60858(9) 0.0422(3) Uani 1 1 d . . . . .
H12 H 0.154496 0.679499 0.600118 0.051 Uiso 1 1 calc R U . . .
C14 C 0.08867(16) 0.80017(12) 0.59787(11) 0.0594(4) Uani 1 1 d . . . . .
H14A H 0.117223 0.821669 0.542287 0.089 Uiso 1 1 calc R U . . .
H14B H 0.133159 0.814662 0.639230 0.089 Uiso 1 1 calc R U . . .
H14C H 0.019398 0.826223 0.605225 0.089 Uiso 1 1 calc R U . . .
C13 C 0.01843(15) 0.67881(13) 0.54216(11) 0.0604(5) Uani 1 1 d . . . . .
H13A H 0.049701 0.699678 0.487349 0.091 Uiso 1 1 calc R U . . .
H13B H -0.051688 0.704163 0.546595 0.091 Uiso 1 1 calc R U . . .
H13C H 0.015950 0.616631 0.549889 0.091 Uiso 1 1 calc R U . . .
C15 C 0.48649(8) 0.72352(7) 0.72522(7) 0.0241(2) Uani 1 1 d . . . . .
C16 C 0.50884(9) 0.78877(7) 0.65852(7) 0.0264(2) Uani 1 1 d . . . . .
C17 C 0.60474(9) 0.82469(8) 0.65475(8) 0.0322(3) Uani 1 1 d . . . . .
H17 H 0.622199 0.867952 0.609709 0.039 Uiso 1 1 calc R U . . .
C18 C 0.67491(9) 0.79834(9) 0.71557(9) 0.0366(3) Uani 1 1 d . . . . .
H18 H 0.739837 0.823438 0.711874 0.044 Uiso 1 1 calc R U . . .
C19 C 0.65048(9) 0.73551(8) 0.78167(8) 0.0338(3) Uani 1 1 d . . . . .
H19 H 0.698409 0.718793 0.823710 0.041 Uiso 1 1 calc R U . . .
C21 C 0.52746(9) 0.62851(8) 0.86084(8) 0.0324(3) Uani 1 1 d . . . . .
H21 H 0.481764 0.588826 0.840569 0.039 Uiso 1 1 calc R U . . .
C20 C 0.55644(8) 0.69628(7) 0.78755(7) 0.0276(2) Uani 1 1 d . . . . .
C22 C 0.46551(13) 0.66961(10) 0.92665(9) 0.0465(3) Uani 1 1 d . . . . .
H22A H 0.509360 0.706927 0.949678 0.070 Uiso 1 1 calc R U . . .
H22B H 0.440992 0.625111 0.970902 0.070 Uiso 1 1 calc R U . . .
H22C H 0.406370 0.703203 0.901673 0.070 Uiso 1 1 calc R U . . .
C23 C 0.62042(12) 0.57537(11) 0.89790(11) 0.0536(4) Uani 1 1 d . . . . .
H23A H 0.660205 0.550909 0.854320 0.080 Uiso 1 1 calc R U . . .
H23B H 0.596531 0.529375 0.940860 0.080 Uiso 1 1 calc R U . . .
H23C H 0.664090 0.611791 0.922254 0.080 Uiso 1 1 calc R U . . .
C24 C 0.42958(9) 0.81807(8) 0.59369(7) 0.0303(2) Uani 1 1 d . . . . .
H24 H 0.360373 0.819272 0.623299 0.036 Uiso 1 1 calc R U . . .
C25 C 0.42678(13) 0.75582(9) 0.53262(9) 0.0448(3) Uani 1 1 d . . . . .
H25A H 0.371018 0.773948 0.494808 0.067 Uiso 1 1 calc R U . . .
H25B H 0.414797 0.698605 0.563031 0.067 Uiso 1 1 calc R U . . .
H25C H 0.492744 0.754938 0.500828 0.067 Uiso 1 1 calc R U . . .
C26 C 0.44581(11) 0.90780(9) 0.54626(8) 0.0388(3) Uani 1 1 d . . . . .
H26A H 0.509264 0.907286 0.511233 0.058 Uiso 1 1 calc R U . . .
H26B H 0.451419 0.947105 0.585601 0.058 Uiso 1 1 calc R U . . .
H26C H 0.387146 0.926499 0.511566 0.058 Uiso 1 1 calc R U . . .
C27 C 0.67964(12) -0.19323(9) 1.06125(10) 0.0463(3) Uani 1 1 d . . . . .
H27A H 0.677060 -0.219810 1.120292 0.056 Uiso 1 1 calc R U . . .
H27B H 0.696299 -0.239104 1.028058 0.056 Uiso 1 1 calc R U . . .
C28 C 0.57477(11) -0.15350(9) 1.03969(9) 0.0418(3) Uani 1 1 d . . . . .
H28A H 0.522066 -0.196623 1.053808 0.050 Uiso 1 1 calc R U . . .
H28B H 0.557145 -0.106720 1.071593 0.050 Uiso 1 1 calc R U . . .
C29 C 0.47578(9) -0.09558(9) 0.92564(9) 0.0385(3) Uani 1 1 d . . . . .
H29A H 0.447380 -0.047230 0.952104 0.046 Uiso 1 1 calc R U . . .
H29B H 0.429327 -0.143337 0.940914 0.046 Uiso 1 1 calc R U . . .
C30 C 0.48238(10) -0.06963(9) 0.83411(9) 0.0373(3) Uani 1 1 d . . . . .
H30A H 0.516854 -0.116113 0.807993 0.045 Uiso 1 1 calc R U . . .
H30B H 0.412246 -0.058317 0.812996 0.045 Uiso 1 1 calc R U . . .
C31 C 0.54490(11) 0.03369(10) 0.72660(9) 0.0422(3) Uani 1 1 d . . . . .
H31A H 0.474312 0.043158 0.706118 0.051 Uiso 1 1 calc R U . . .
H31B H 0.581466 -0.010681 0.698773 0.051 Uiso 1 1 calc R U . . .
C32 C 0.60081(12) 0.11514(10) 0.70638(9) 0.0456(3) Uani 1 1 d . . . . .
H32A H 0.591645 0.139547 0.647521 0.055 Uiso 1 1 calc R U . . .
H32B H 0.568861 0.156441 0.740244 0.055 Uiso 1 1 calc R U . . .
C33 C 0.75865(12) -0.08121(10) 1.11335(8) 0.0444(3) Uani 1 1 d . . . . .
H33A H 0.783911 -0.116990 1.164244 0.053 Uiso 1 1 calc R U . . .
H33B H 0.685845 -0.063455 1.124868 0.053 Uiso 1 1 calc R U . . .
C34 C 0.82065(11) -0.00303(11) 1.09405(9) 0.0461(3) Uani 1 1 d . . . . .
H34A H 0.817043 0.027061 1.142311 0.055 Uiso 1 1 calc R U . . .
H34B H 0.893763 -0.019634 1.082212 0.055 Uiso 1 1 calc R U . . .
C35 C 0.83418(13) 0.12896(12) 1.00725(9) 0.0521(4) Uani 1 1 d . . . . .
H35A H 0.905727 0.117112 0.986888 0.062 Uiso 1 1 calc R U . . .
H35B H 0.836982 0.153562 1.058571 0.062 Uiso 1 1 calc R U . . .
C36 C 0.77984(14) 0.19042(10) 0.94386(9) 0.0526(4) Uani 1 1 d . . . . .
H36A H 0.706934 0.198954 0.962657 0.063 Uiso 1 1 calc R U . . .
H36B H 0.812171 0.246083 0.936394 0.063 Uiso 1 1 calc R U . . .
C37 C 0.73135(14) 0.21690(10) 0.80612(10) 0.0518(4) Uani 1 1 d . . . . .
H37A H 0.755248 0.275169 0.803617 0.062 Uiso 1 1 calc R U . . .
H37B H 0.656436 0.217863 0.820522 0.062 Uiso 1 1 calc R U . . .
C38 C 0.75189(14) 0.18849(10) 0.72348(10) 0.0519(4) Uani 1 1 d . . . . .
H38A H 0.720062 0.231312 0.680166 0.062 Uiso 1 1 calc R U . . .
H38B H 0.827183 0.185827 0.710819 0.062 Uiso 1 1 calc R U . . .
C39 C 0.86282(13) -0.18125(11) 1.04506(10) 0.0523(4) Uani 1 1 d . . . . .
H39A H 0.860358 -0.232755 1.088086 0.063 Uiso 1 1 calc R U . . .
H39B H 0.917216 -0.145758 1.058954 0.063 Uiso 1 1 calc R U . . .
C40 C 0.89158(13) -0.20795(11) 0.96276(11) 0.0531(4) Uani 1 1 d . . . . .
H40A H 0.955370 -0.245129 0.966834 0.064 Uiso 1 1 calc R U . . .
H40B H 0.835806 -0.240349 0.946152 0.064 Uiso 1 1 calc R U . . .
C41 C 0.95334(11) -0.15506(12) 0.82756(11) 0.0527(4) Uani 1 1 d . . . . .
H41A H 0.909232 -0.193572 0.805217 0.063 Uiso 1 1 calc R U . . .
H41B H 1.021537 -0.184715 0.837805 0.063 Uiso 1 1 calc R U . . .
C42 C 0.96529(11) -0.07547(13) 0.76721(11) 0.0538(4) Uani 1 1 d . . . . .
H42A H 1.001901 -0.034225 0.792464 0.065 Uiso 1 1 calc R U . . .
H42B H 1.006847 -0.088013 0.717911 0.065 Uiso 1 1 calc R U . . .
C43 C 0.87364(13) 0.03052(12) 0.67758(10) 0.0536(4) Uani 1 1 d . . . . .
H43A H 0.910614 0.011835 0.628855 0.064 Uiso 1 1 calc R U . . .
H43B H 0.912984 0.075418 0.694810 0.064 Uiso 1 1 calc R U . . .
C44 C 0.76714(13) 0.06551(12) 0.65522(9) 0.0509(4) Uani 1 1 d . . . . .
H44A H 0.772493 0.108554 0.604340 0.061 Uiso 1 1 calc R U . . .
H44B H 0.726782 0.018739 0.642880 0.061 Uiso 1 1 calc R U . . .
C45 C 0.74931(17) 0.83477(13) 0.46347(14) 0.0741(7) Uani 1 1 d . . . . .
H45 H 0.731165 0.780912 0.493331 0.089 Uiso 1 1 calc R U . . .
C46 C 0.71106(15) 0.86490(14) 0.38539(13) 0.0656(5) Uani 1 1 d . . . . .
H46 H 0.666525 0.831765 0.361239 0.079 Uiso 1 1 calc R U . . .
C47 C 0.73886(13) 0.94300(12) 0.34426(10) 0.0547(4) Uani 1 1 d . . . . .
H47 H 0.713117 0.963785 0.291222 0.066 Uiso 1 1 calc R U . . .
C48 C 0.80209(14) 0.99098(13) 0.37762(12) 0.0592(4) Uani 1 1 d . . . . .
H48 H 0.820056 1.045079 0.348214 0.071 Uiso 1 1 calc R U . . .
C49 C 0.83994(16) 0.96199(17) 0.45302(13) 0.0738(6) Uani 1 1 d . . . . .
H49 H 0.884976 0.995715 0.475949 0.089 Uiso 1 1 calc R U . . .
C50 C 0.81395(16) 0.88485(17) 0.49628(12) 0.0740(6) Uani 1 1 d . . . . .
H50 H 0.840486 0.865461 0.549294 0.089 Uiso 1 1 calc R U . . .
C51 C -0.0876(7) 0.5839(5) 0.3380(6) 0.0520(12) Uani 0.657(17) 1 d D U P A 1
H51 H -0.112603 0.533493 0.370458 0.062 Uiso 0.657(17) 1 calc R U P A 1
C52 C -0.1075(6) 0.6616(5) 0.3635(4) 0.0503(11) Uani 0.657(17) 1 d D U P A 1
H52 H -0.146962 0.664605 0.413513 0.060 Uiso 0.657(17) 1 calc R U P A 1
C53 C -0.0705(5) 0.7349(4) 0.3172(5) 0.0469(10) Uani 0.657(17) 1 d D U P A 1
H53 H -0.084785 0.788163 0.335297 0.056 Uiso 0.657(17) 1 calc R U P A 1
C54 C -0.0127(6) 0.7310(5) 0.2445(4) 0.0483(11) Uani 0.657(17) 1 d D U P A 1
H54 H 0.013492 0.781289 0.212703 0.058 Uiso 0.657(17) 1 calc R U P A 1
C55 C 0.0066(6) 0.6530(6) 0.2184(5) 0.0530(12) Uani 0.657(17) 1 d D U P A 1
H55 H 0.046102 0.649840 0.168508 0.064 Uiso 0.657(17) 1 calc R U P A 1
C56 C -0.0313(6) 0.5797(5) 0.2648(5) 0.0538(12) Uani 0.657(17) 1 d D U P A 1
H56 H -0.018556 0.526510 0.246331 0.065 Uiso 0.657(17) 1 calc R U P A 1
C57 C -0.19696(14) 0.45095(14) 0.58959(14) 0.0676(5) Uani 1 1 d . . . . .
H57 H -0.140754 0.411364 0.603706 0.081 Uiso 1 1 calc R U . . .
C58 C -0.21716(15) 0.51767(14) 0.63214(14) 0.0694(5) Uani 1 1 d . . . . .
H58 H -0.174805 0.524232 0.675766 0.083 Uiso 1 1 calc R U . . .
C59 C -0.29856(17) 0.57515(13) 0.61184(14) 0.0691(5) Uani 1 1 d . . . . .
H59 H -0.312260 0.621495 0.641139 0.083 Uiso 1 1 calc R U . . .
C60 C -0.36028(16) 0.56501(13) 0.54854(13) 0.0667(5) Uani 1 1 d . . . . .
H60 H -0.416884 0.604218 0.534612 0.080 Uiso 1 1 calc R U . . .
C61 C -0.33984(15) 0.49814(13) 0.50562(12) 0.0605(4) Uani 1 1 d . . . . .
H61 H -0.381934 0.491324 0.461921 0.073 Uiso 1 1 calc R U . . .
C62 C -0.25843(14) 0.44157(14) 0.52639(12) 0.0621(5) Uani 1 1 d . . . . .
H62 H -0.244270 0.395440 0.496892 0.074 Uiso 1 1 calc R U . . .
C63 C 0.35535(17) 0.36102(12) 0.75988(14) 0.0701(5) Uani 1 1 d . . . . .
H63 H 0.284082 0.353649 0.773093 0.084 Uiso 1 1 calc R U . . .
C64 C 0.39534(19) 0.35138(13) 0.68366(14) 0.0742(6) Uani 1 1 d . . . . .
H64 H 0.352089 0.336742 0.643943 0.089 Uiso 1 1 calc R U . . .
C65 C 0.4969(2) 0.36259(14) 0.66394(14) 0.0749(6) Uani 1 1 d . . . . .
H65 H 0.523912 0.355535 0.610402 0.090 Uiso 1 1 calc R U . . .
C66 C 0.56072(17) 0.38372(13) 0.71936(15) 0.0723(6) Uani 1 1 d . . . . .
H66 H 0.631511 0.391968 0.704669 0.087 Uiso 1 1 calc R U . . .
C67 C 0.52042(18) 0.39318(12) 0.79868(14) 0.0704(5) Uani 1 1 d . . . . .
H67 H 0.563572 0.407542 0.838599 0.084 Uiso 1 1 calc R U . . .
C68 C 0.41704(18) 0.38124(12) 0.81761(13) 0.0686(5) Uani 1 1 d . . . . .
H68 H 0.388705 0.387125 0.871080 0.082 Uiso 1 1 calc R U . . .
C55A C 0.0121(11) 0.6277(9) 0.2260(9) 0.0488(17) Uani 0.343(17) 1 d D U P A 2
H55A H 0.050982 0.607955 0.181616 0.059 Uiso 0.343(17) 1 calc R U P A 2
C56A C -0.0361(12) 0.5708(9) 0.2873(9) 0.0478(18) Uani 0.343(17) 1 d D U P A 2
H56A H -0.028425 0.511412 0.285908 0.057 Uiso 0.343(17) 1 calc R U P A 2
C51A C -0.0943(14) 0.5994(10) 0.3497(10) 0.0503(19) Uani 0.343(17) 1 d D U P A 2
H51A H -0.128282 0.560001 0.390832 0.060 Uiso 0.343(17) 1 calc R U P A 2
C52A C -0.1039(12) 0.6850(9) 0.3530(9) 0.0494(18) Uani 0.343(17) 1 d D U P A 2
H52A H -0.144046 0.704742 0.396800 0.059 Uiso 0.343(17) 1 calc R U P A 2
C53A C -0.0558(11) 0.7419(8) 0.2935(10) 0.0514(19) Uani 0.343(17) 1 d D U P A 2
H53A H -0.062700 0.801113 0.295836 0.062 Uiso 0.343(17) 1 calc R U P A 2
C54A C 0.0025(11) 0.7134(9) 0.2304(9) 0.0509(19) Uani 0.343(17) 1 d D U P A 2
H54A H 0.036429 0.753092 0.189499 0.061 Uiso 0.343(17) 1 calc R U P A 2

loop_
_atom_site_aniso_label
_atom_site_aniso_U_11
_atom_site_aniso_U_22
_atom_site_aniso_U_33
_atom_site_aniso_U_23
_atom_site_aniso_U_13
_atom_site_aniso_U_12
K1 0.02515(12) 0.03689(14) 0.03177(13) -0.01062(10) -0.00247(9) -0.00427(9)
O1 0.0272(4) 0.0419(5) 0.0407(5) -0.0022(4) 0.0001(4) -0.0047(4)
C1 0.0266(5) 0.0238(5) 0.0310(6) -0.0065(4) -0.0031(4) -0.0048(4)
N1 0.0197(4) 0.0259(5) 0.0297(5) -0.0054(4) -0.0019(3) -0.0052(3)
S1 0.02662(13) 0.02912(14) 0.03680(15) -0.01179(11) 0.00023(11) -0.00373(10)
B1 0.0205(5) 0.0257(6) 0.0221(5) -0.0017(4) -0.0030(4) -0.0044(4)
N3 0.0374(6) 0.0433(6) 0.0368(6) -0.0078(5) -0.0100(4) 0.0042(5)
O3 0.0350(5) 0.0487(5) 0.0358(5) -0.0157(4) -0.0034(4) -0.0136(4)
C3 0.0202(5) 0.0276(5) 0.0363(6) -0.0097(5) -0.0012(4) -0.0064(4)
N2 0.0201(4) 0.0229(4) 0.0261(4) -0.0029(3) -0.0021(3) -0.0049(3)
O2 0.0333(4) 0.0366(5) 0.0374(5) -0.0075(4) -0.0091(3) -0.0090(4)
C2 0.0248(5) 0.0233(5) 0.0295(5) -0.0049(4) -0.0022(4) -0.0020(4)
N4 0.0475(6) 0.0415(6) 0.0325(5) -0.0054(5) -0.0033(5) -0.0133(5)
O4 0.0554(6) 0.0441(5) 0.0360(5) -0.0169(4) 0.0040(4) -0.0165(4)
C4 0.0265(6) 0.0336(6) 0.0442(7) -0.0162(5) -0.0079(5) -0.0007(5)
C5 0.0245(6) 0.0451(8) 0.0670(9) -0.0258(7) -0.0121(6) 0.0005(5)
O5 0.0368(5) 0.0554(6) 0.0509(6) -0.0265(5) -0.0052(4) 0.0098(4)
C6 0.0198(6) 0.0480(8) 0.0804(11) -0.0271(8) 0.0063(6) -0.0082(5)
O6 0.0287(4) 0.0630(7) 0.0432(5) -0.0200(5) 0.0025(4) -0.0092(4)
C8 0.0284(6) 0.0381(7) 0.0403(7) -0.0058(5) 0.0026(5) -0.0112(5)
C7 0.0333(7) 0.0479(8) 0.0563(9) -0.0121(7) 0.0135(6) -0.0148(6)
C9 0.0376(7) 0.0579(9) 0.0361(7) 0.0053(6) 0.0010(5) -0.0150(6)
C11 0.0872(14) 0.0579(11) 0.0658(11) -0.0213(9) -0.0274(10) -0.0072(10)
C10 0.0791(12) 0.0591(10) 0.0396(8) -0.0065(7) -0.0073(8) 0.0101(9)
C12 0.0394(7) 0.0511(8) 0.0384(7) -0.0130(6) -0.0139(5) 0.0057(6)
C14 0.0818(12) 0.0549(10) 0.0421(8) -0.0033(7) -0.0164(8) -0.0088(9)
C13 0.0658(11) 0.0692(11) 0.0533(9) -0.0279(8) -0.0283(8) 0.0132(9)
C15 0.0190(5) 0.0257(5) 0.0283(5) -0.0059(4) 0.0001(4) -0.0043(4)
C16 0.0249(5) 0.0277(5) 0.0274(5) -0.0062(4) 0.0021(4) -0.0056(4)
C17 0.0284(6) 0.0325(6) 0.0360(6) -0.0055(5) 0.0057(5) -0.0109(5)
C18 0.0215(5) 0.0413(7) 0.0485(7) -0.0097(6) 0.0018(5) -0.0109(5)
C19 0.0224(5) 0.0372(6) 0.0431(7) -0.0079(5) -0.0076(5) -0.0032(5)
C21 0.0300(6) 0.0315(6) 0.0346(6) 0.0014(5) -0.0104(5) -0.0043(5)
C20 0.0232(5) 0.0281(5) 0.0318(6) -0.0047(4) -0.0032(4) -0.0031(4)
C22 0.0580(9) 0.0464(8) 0.0327(7) 0.0006(6) -0.0008(6) -0.0051(7)
C23 0.0417(8) 0.0471(8) 0.0653(10) 0.0157(7) -0.0194(7) -0.0024(6)
C24 0.0312(6) 0.0322(6) 0.0265(5) -0.0002(5) -0.0016(4) -0.0074(5)
C25 0.0662(9) 0.0375(7) 0.0317(6) -0.0017(5) -0.0143(6) -0.0107(6)
C26 0.0462(7) 0.0328(6) 0.0355(6) 0.0018(5) -0.0025(5) -0.0059(5)
C27 0.0565(9) 0.0371(7) 0.0430(8) 0.0013(6) -0.0064(6) -0.0021(6)
C28 0.0431(7) 0.0404(7) 0.0411(7) -0.0032(6) 0.0041(6) -0.0111(6)
C29 0.0233(5) 0.0373(7) 0.0549(8) -0.0070(6) 0.0012(5) -0.0058(5)
C30 0.0261(6) 0.0357(7) 0.0535(8) -0.0127(6) -0.0084(5) -0.0071(5)
C31 0.0421(7) 0.0490(8) 0.0375(7) -0.0065(6) -0.0168(6) -0.0070(6)
C32 0.0540(8) 0.0440(8) 0.0375(7) 0.0012(6) -0.0135(6) -0.0048(6)
C33 0.0485(8) 0.0555(9) 0.0301(6) -0.0087(6) -0.0096(6) 0.0030(7)
C34 0.0392(7) 0.0659(10) 0.0387(7) -0.0212(7) -0.0128(6) -0.0009(7)
C35 0.0532(9) 0.0730(11) 0.0391(7) -0.0270(7) 0.0083(6) -0.0372(8)
C36 0.0758(11) 0.0464(8) 0.0415(8) -0.0217(7) 0.0171(7) -0.0298(8)
C37 0.0661(10) 0.0379(8) 0.0539(9) -0.0106(7) -0.0018(7) -0.0157(7)
C38 0.0692(10) 0.0450(8) 0.0417(8) -0.0015(6) -0.0012(7) -0.0229(7)
C39 0.0483(8) 0.0565(9) 0.0521(9) -0.0102(7) -0.0183(7) 0.0157(7)
C40 0.0469(8) 0.0503(9) 0.0640(10) -0.0182(8) -0.0120(7) 0.0162(7)
C41 0.0335(7) 0.0728(11) 0.0606(10) -0.0397(9) -0.0057(6) 0.0120(7)
C42 0.0254(6) 0.0880(12) 0.0567(9) -0.0386(9) 0.0035(6) -0.0041(7)
C43 0.0482(8) 0.0754(11) 0.0411(8) -0.0196(8) 0.0124(6) -0.0204(8)
C44 0.0610(9) 0.0633(10) 0.0303(7) -0.0100(6) 0.0011(6) -0.0152(8)
C45 0.0772(13) 0.0517(10) 0.0797(14) 0.0092(9) 0.0350(11) 0.0171(9)
C46 0.0555(10) 0.0680(12) 0.0777(13) -0.0277(10) 0.0077(9) -0.0054(9)
C47 0.0468(8) 0.0698(11) 0.0438(8) -0.0036(7) 0.0002(6) 0.0103(8)
C48 0.0520(9) 0.0621(11) 0.0604(10) -0.0051(8) 0.0102(8) -0.0032(8)
C49 0.0564(11) 0.1089(18) 0.0598(11) -0.0225(11) 0.0007(9) -0.0143(11)
C50 0.0576(11) 0.1114(18) 0.0447(9) 0.0011(10) -0.0006(8) 0.0235(12)
C51 0.047(2) 0.051(2) 0.062(3) -0.0166(17) -0.0156(19) -0.0101(18)
C52 0.0450(15) 0.059(3) 0.0508(19) -0.016(2) -0.0094(13) -0.011(2)
C53 0.0454(19) 0.050(2) 0.050(2) -0.0207(19) -0.0089(17) -0.0005(15)
C54 0.049(2) 0.050(2) 0.049(2) -0.0120(15) -0.0130(16) -0.0011(16)
C55 0.0513(17) 0.060(3) 0.0521(19) -0.022(2) -0.0064(14) 0.003(2)
C56 0.0516(19) 0.053(2) 0.063(3) -0.025(2) -0.015(2) 0.0024(17)
C57 0.0426(9) 0.0815(13) 0.0883(14) -0.0413(11) -0.0058(9) -0.0012(8)
C58 0.0579(10) 0.0817(14) 0.0802(13) -0.0406(11) -0.0075(9) -0.0180(10)
C59 0.0815(13) 0.0565(11) 0.0766(13) -0.0334(10) 0.0143(10) -0.0158(10)
C60 0.0654(11) 0.0598(11) 0.0721(12) -0.0073(9) 0.0037(9) 0.0035(9)
C61 0.0576(10) 0.0740(12) 0.0531(10) -0.0179(9) -0.0025(8) -0.0098(9)
C62 0.0529(9) 0.0750(12) 0.0674(11) -0.0397(10) 0.0060(8) -0.0067(8)
C63 0.0690(12) 0.0511(10) 0.0797(14) 0.0205(9) -0.0056(10) -0.0027(9)
C64 0.0918(15) 0.0522(11) 0.0750(14) 0.0069(9) -0.0180(11) -0.0099(10)
C65 0.0917(16) 0.0642(12) 0.0673(12) -0.0088(10) -0.0019(11) 0.0005(11)
C66 0.0658(12) 0.0510(10) 0.0941(16) 0.0014(10) 0.0102(11) -0.0029(9)
C67 0.0891(15) 0.0402(9) 0.0816(14) -0.0032(9) -0.0232(11) -0.0037(9)
C68 0.0862(14) 0.0479(10) 0.0642(11) 0.0048(8) 0.0098(10) 0.0057(9)
C55A 0.046(3) 0.047(4) 0.057(3) -0.017(3) -0.009(2) -0.001(3)
C56A 0.046(3) 0.042(3) 0.059(4) -0.015(3) -0.010(3) -0.008(2)
C51A 0.047(3) 0.052(4) 0.055(4) -0.015(3) -0.006(3) -0.006(3)
C52A 0.051(3) 0.048(4) 0.054(4) -0.021(3) -0.009(3) 0.002(3)
C53A 0.053(4) 0.045(3) 0.058(4) -0.010(3) -0.013(3) -0.001(2)
C54A 0.047(3) 0.050(4) 0.055(4) -0.005(3) -0.012(3) -0.003(3)

loop_
_atom_type_symbol
_atom_type_description
_atom_type_scat_dispersion_real
_atom_type_scat_dispersion_imag
_atom_type_scat_source
C C 0.0181 0.0091 'International Tables Vol C Tables 4.2.6.8 and 6.1.1.4'
H H 0.0000 0.0000 'International Tables Vol C Tables 4.2.6.8 and 6.1.1.4'
B B 0.0090 0.0039 'International Tables Vol C Tables 4.2.6.8 and 6.1.1.4'
K K 0.3868 1.0657 'International Tables Vol C Tables 4.2.6.8 and 6.1.1.4'
N N 0.0311 0.0180 'International Tables Vol C Tables 4.2.6.8 and 6.1.1.4'
O O 0.0492 0.0322 'International Tables Vol C Tables 4.2.6.8 and 6.1.1.4'
S S 0.3331 0.5567 'International Tables Vol C Tables 4.2.6.8 and 6.1.1.4'

loop_
_geom_angle_atom_site_label_1
_geom_angle_atom_site_label_2
_geom_angle_atom_site_label_3
_geom_angle
O3 K1 O5 92.26(3)
O3 K1 O1 98.73(3)
O5 K1 O1 100.60(3)
O3 K1 O6 129.48(3)
O5 K1 O6 60.80(3)
O1 K1 O6 126.18(3)
O3 K1 O2 122.69(3)
O5 K1 O2 140.73(3)
O1 K1 O2 60.12(3)
O6 K1 O2 101.18(3)
O3 K1 O4 60.11(3)
O5 K1 O4 115.26(3)
O1 K1 O4 137.77(3)
O6 K1 O4 91.90(3)
O2 K1 O4 98.85(3)
O3 K1 N3 60.10(3)
O5 K1 N3 60.27(3)
O1 K1 N3 59.86(3)
O6 K1 N3 120.53(3)
O2 K1 N3 119.32(3)
O4 K1 N3 119.67(3)
O3 K1 N4 118.44(3)
O5 K1 N4 120.26(3)
O1 K1 N4 120.93(3)
O6 K1 N4 60.21(3)
O2 K1 N4 61.28(3)
O4 K1 N4 58.88(3)
N3 K1 N4 178.54(3)
C28 O1 C29 112.07(10)
C28 O1 K1 118.89(8)
C29 O1 K1 116.09(7)
C2 C1 N1 109.17(10)
C2 C1 H1 125.4
N1 C1 H1 125.4
C1 N1 C3 121.09(9)
C1 N1 B1 110.31(9)
C3 N1 B1 127.92(10)
N1 B1 N2 101.42(9)
N1 B1 S1 129.18(9)
N2 B1 S1 129.39(8)
C33 N3 C39 110.11(12)
C33 N3 C27 109.82(12)
C39 N3 C27 109.06(13)
C33 N3 K1 108.88(8)
C39 N3 K1 109.54(9)
C27 N3 K1 109.41(8)
C34 O3 C35 110.88(11)
C34 O3 K1 119.51(8)
C35 O3 K1 114.76(7)
C8 C3 C4 121.85(11)
C8 C3 N1 118.81(11)
C4 C3 N1 119.32(11)
C2 N2 C15 121.00(9)
C2 N2 B1 109.95(9)
C15 N2 B1 129.01(9)
C31 O2 C30 110.54(10)
C31 O2 K1 113.11(7)
C30 O2 K1 111.89(7)
C1 C2 N2 109.12(10)
C1 C2 H2 125.4
N2 C2 H2 125.4
C32 N4 C38 109.45(13)
C32 N4 C44 110.65(12)
C38 N4 C44 110.03(12)
C32 N4 K1 107.24(8)
C38 N4 K1 111.76(8)
C44 N4 K1 107.67(9)
C37 O4 C36 110.96(13)
C37 O4 K1 116.04(8)
C36 O4 K1 113.47(8)
C5 C4 C3 117.73(13)
C5 C4 C12 121.99(12)
C3 C4 C12 120.28(11)
C6 C5 C4 121.10(13)
C6 C5 H5 119.5
C4 C5 H5 119.5
C40 O5 C41 111.47(13)
C40 O5 K1 115.00(8)
C41 O5 K1 114.68(9)
C7 C6 C5 120.24(12)
C7 C6 H6 119.9
C5 C6 H6 119.9
C43 O6 C42 112.03(12)
C43 O6 K1 117.56(9)
C42 O6 K1 111.02(8)
C3 C8 C7 117.93(13)
C3 C8 C9 121.17(11)
C7 C8 C9 120.86(12)
C6 C7 C8 121.10(14)
C6 C7 H7 119.4
C8 C7 H7 119.4
C11 C9 C8 111.93(14)
C11 C9 C10 111.44(13)
C8 C9 C10 110.73(13)
C11 C9 H9 107.5
C8 C9 H9 107.5
C10 C9 H9 107.5
C9 C11 H11A 109.5
C9 C11 H11B 109.5
H11A C11 H11B 109.5
C9 C11 H11C 109.5
H11A C11 H11C 109.5
H11B C11 H11C 109.5
C9 C10 H10A 109.5
C9 C10 H10B 109.5
H10A C10 H10B 109.5
C9 C10 H10C 109.5
H10A C10 H10C 109.5
H10B C10 H10C 109.5
C4 C12 C14 111.00(12)
C4 C12 C13 113.33(14)
C14 C12 C13 110.73(13)
C4 C12 H12 107.1
C14 C12 H12 107.1
C13 C12 H12 107.1
C12 C14 H14A 109.5
C12 C14 H14B 109.5
H14A C14 H14B 109.5
C12 C14 H14C 109.5
H14A C14 H14C 109.5
H14B C14 H14C 109.5
C12 C13 H13A 109.5
C12 C13 H13B 109.5
H13A C13 H13B 109.5
C12 C13 H13C 109.5
H13A C13 H13C 109.5
H13B C13 H13C 109.5
C20 C15 C16 121.74(10)
C20 C15 N2 119.45(10)
C16 C15 N2 118.81(10)
C17 C16 C15 117.85(11)
C17 C16 C24 122.15(11)
C15 C16 C24 120.00(10)
C18 C17 C16 121.18(11)
C18 C17 H17 119.4
C16 C17 H17 119.4
C19 C18 C17 120.07(11)
C19 C18 H18 120.0
C17 C18 H18 120.0
C18 C19 C20 121.05(12)
C18 C19 H19 119.5
C20 C19 H19 119.5
C20 C21 C22 109.96(11)
C20 C21 C23 113.28(11)
C22 C21 C23 110.81(12)
C20 C21 H21 107.5
C22 C21 H21 107.5
C23 C21 H21 107.5
C19 C20 C15 118.09(11)
C19 C20 C21 121.65(11)
C15 C20 C21 120.21(10)
C21 C22 H22A 109.5
C21 C22 H22B 109.5
H22A C22 H22B 109.5
C21 C22 H22C 109.5
H22A C22 H22C 109.5
H22B C22 H22C 109.5
C21 C23 H23A 109.5
C21 C23 H23B 109.5
H23A C23 H23B 109.5
C21 C23 H23C 109.5
H23A C23 H23C 109.5
H23B C23 H23C 109.5
C16 C24 C25 111.64(11)
C16 C24 C26 113.17(10)
C25 C24 C26 109.57(10)
C16 C24 H24 107.4
C25 C24 H24 107.4
C26 C24 H24 107.4
C24 C25 H25A 109.5
C24 C25 H25B 109.5
H25A C25 H25B 109.5
C24 C25 H25C 109.5
H25A C25 H25C 109.5
H25B C25 H25C 109.5
C24 C26 H26A 109.5
C24 C26 H26B 109.5
H26A C26 H26B 109.5
C24 C26 H26C 109.5
H26A C26 H26C 109.5
H26B C26 H26C 109.5
N3 C27 C28 114.23(12)
N3 C27 H27A 108.7
C28 C27 H27A 108.7
N3 C27 H27B 108.7
C28 C27 H27B 108.7
H27A C27 H27B 107.6
O1 C28 C27 108.66(11)
O1 C28 H28A 110.0
C27 C28 H28A 110.0
O1 C28 H28B 110.0
C27 C28 H28B 110.0
H28A C28 H28B 108.3
O1 C29 C30 108.98(10)
O1 C29 H29A 109.9
C30 C29 H29A 109.9
O1 C29 H29B 109.9
C30 C29 H29B 109.9
H29A C29 H29B 108.3
O2 C30 C29 109.16(10)
O2 C30 H30A 109.8
C29 C30 H30A 109.8
O2 C30 H30B 109.8
C29 C30 H30B 109.8
H30A C30 H30B 108.3
O2 C31 C32 109.96(11)
O2 C31 H31A 109.7
C32 C31 H31A 109.7
O2 C31 H31B 109.7
C32 C31 H31B 109.7
H31A C31 H31B 108.2
N4 C32 C31 114.10(12)
N4 C32 H32A 108.7
C31 C32 H32A 108.7
N4 C32 H32B 108.7
C31 C32 H32B 108.7
H32A C32 H32B 107.6
N3 C33 C34 114.20(12)
N3 C33 H33A 108.7
C34 C33 H33A 108.7
N3 C33 H33B 108.7
C34 C33 H33B 108.7
H33A C33 H33B 107.6
O3 C34 C33 109.46(11)
O3 C34 H34A 109.8
C33 C34 H34A 109.8
O3 C34 H34B 109.8
C33 C34 H34B 109.8
H34A C34 H34B 108.2
O3 C35 C36 109.47(12)
O3 C35 H35A 109.8
C36 C35 H35A 109.8
O3 C35 H35B 109.8
C36 C35 H35B 109.8
H35A C35 H35B 108.2
O4 C36 C35 110.26(14)
O4 C36 H36A 109.6
C35 C36 H36A 109.6
O4 C36 H36B 109.6
C35 C36 H36B 109.6
H36A C36 H36B 108.1
O4 C37 C38 108.98(14)
O4 C37 H37A 109.9
C38 C37 H37A 109.9
O4 C37 H37B 109.9
C38 C37 H37B 109.9
H37A C37 H37B 108.3
N4 C38 C37 112.91(12)
N4 C38 H38A 109.0
C37 C38 H38A 109.0
N4 C38 H38B 109.0
C37 C38 H38B 109.0
H38A C38 H38B 107.8
N3 C39 C40 113.58(12)
N3 C39 H39A 108.9
C40 C39 H39A 108.9
N3 C39 H39B 108.9
C40 C39 H39B 108.9
H39A C39 H39B 107.7
O5 C40 C39 108.77(13)
O5 C40 H40A 109.9
C39 C40 H40A 109.9
O5 C40 H40B 109.9
C39 C40 H40B 109.9
H40A C40 H40B 108.3
O5 C41 C42 108.85(13)
O5 C41 H41A 109.9
C42 C41 H41A 109.9
O5 C41 H41B 109.9
C42 C41 H41B 109.9
H41A C41 H41B 108.3
O6 C42 C41 109.84(12)
O6 C42 H42A 109.7
C41 C42 H42A 109.7
O6 C42 H42B 109.7
C41 C42 H42B 109.7
H42A C42 H42B 108.2
O6 C43 C44 109.39(12)
O6 C43 H43A 109.8
C44 C43 H43A 109.8
O6 C43 H43B 109.8
C44 C43 H43B 109.8
H43A C43 H43B 108.2
N4 C44 C43 113.42(13)
N4 C44 H44A 108.9
C43 C44 H44A 108.9
N4 C44 H44B 108.9
C43 C44 H44B 108.9
H44A C44 H44B 107.7
C50 C45 C46 118.68(19)
C50 C45 H45 120.7
C46 C45 H45 120.7
C47 C46 C45 119.0(2)
C47 C46 H46 120.5
C45 C46 H46 120.5
C48 C47 C46 121.35(18)
C48 C47 H47 119.3
C46 C47 H47 119.3
C47 C48 C49 120.03(19)
C47 C48 H48 120.0
C49 C48 H48 120.0
C48 C49 C50 120.6(2)
C48 C49 H49 119.7
C50 C49 H49 119.7
C49 C50 C45 120.38(19)
C49 C50 H50 119.8
C45 C50 H50 119.8
C52 C51 C56 119.6(8)
C52 C51 H51 120.2
C56 C51 H51 120.2
C51 C52 C53 120.6(7)
C51 C52 H52 119.7
C53 C52 H52 119.7
C52 C53 C54 120.1(6)
C52 C53 H53 120.0
C54 C53 H53 120.0
C53 C54 C55 119.3(6)
C53 C54 H54 120.3
C55 C54 H54 120.3
C56 C55 C54 120.4(7)
C56 C55 H55 119.8
C54 C55 H55 119.8
C51 C56 C55 120.0(7)
C51 C56 H56 120.0
C55 C56 H56 120.0
C58 C57 C62 119.8(2)
C58 C57 H57 120.1
C62 C57 H57 120.1
C57 C58 C59 120.27(19)
C57 C58 H58 119.9
C59 C58 H58 119.9
C58 C59 C60 119.60(18)
C58 C59 H59 120.2
C60 C59 H59 120.2
C61 C60 C59 120.16(19)
C61 C60 H60 119.9
C59 C60 H60 119.9
C62 C61 C60 119.58(18)
C62 C61 H61 120.2
C60 C61 H61 120.2
C61 C62 C57 120.64(17)
C61 C62 H62 119.7
C57 C62 H62 119.7
C64 C63 C68 120.3(2)
C64 C63 H63 119.8
C68 C63 H63 119.8
C63 C64 C65 120.3(2)
C63 C64 H64 119.9
C65 C64 H64 119.9
C64 C65 C66 121.3(2)
C64 C65 H65 119.4
C66 C65 H65 119.4
C65 C66 C67 119.0(2)
C65 C66 H66 120.5
C67 C66 H66 120.5
C68 C67 C66 118.9(2)
C68 C67 H67 120.6
C66 C67 H67 120.6
C63 C68 C67 120.3(2)
C63 C68 H68 119.9
C67 C68 H68 119.9
C54A C55A C56A 118.8(14)
C54A C55A H55A 120.6
C56A C55A H55A 120.6
C51A C56A C55A 120.5(15)
C51A C56A H56A 119.7
C55A C56A H56A 119.7
C56A C51A C52A 120.1(15)
C56A C51A H51A 120.0
C52A C51A H51A 120.0
C53A C52A C51A 120.1(13)
C53A C52A H52A 119.9
C51A C52A H52A 119.9
C52A C53A C54A 120.0(12)
C52A C53A H53A 120.0
C54A C53A H53A 120.0
C53A C54A C55A 120.4(13)
C53A C54A H54A 119.8
C55A C54A H54A 119.8

loop_
_geom_bond_atom_site_label_1
_geom_bond_atom_site_label_2
_geom_bond_distance
K1 O3 2.8134(9)
K1 O5 2.8163(10)
K1 O1 2.8236(9)
K1 O6 2.8388(10)
K1 O2 2.8430(9)
K1 O4 2.8713(10)
K1 N3 3.0226(12)
K1 N4 3.0439(12)
O1 C28 1.4186(17)
O1 C29 1.4256(15)
C1 C2 1.3406(15)
C1 N1 1.3975(15)
C1 H1 0.9500
N1 C3 1.4224(14)
N1 B1 1.4574(15)
S1 B1 1.7744(13)
B1 N2 1.4613(15)
N3 C33 1.4694(18)
N3 C39 1.4722(18)
N3 C27 1.4729(19)
O3 C34 1.4219(18)
O3 C35 1.4253(17)
C3 C8 1.3962(18)
C3 C4 1.4045(17)
N2 C2 1.4031(14)
N2 C15 1.4218(13)
O2 C31 1.4225(17)
O2 C30 1.4338(15)
C2 H2 0.9500
N4 C32 1.467(2)
N4 C38 1.4693(18)
N4 C44 1.4706(19)
O4 C37 1.420(2)
O4 C36 1.4250(16)
C4 C5 1.3987(18)
C4 C12 1.517(2)
C5 C6 1.379(2)
C5 H5 0.9500
O5 C40 1.418(2)
O5 C41 1.4286(17)
C6 C7 1.375(2)
C6 H6 0.9500
O6 C43 1.416(2)
O6 C42 1.4293(19)
C8 C7 1.4002(17)
C8 C9 1.516(2)
C7 H7 0.9500
C9 C11 1.514(2)
C9 C10 1.526(2)
C9 H9 1.0000
C11 H11A 0.9800
C11 H11B 0.9800
C11 H11C 0.9800
C10 H10A 0.9800
C10 H10B 0.9800
C10 H10C 0.9800
C12 C14 1.524(2)
C12 C13 1.527(2)
C12 H12 1.0000
C14 H14A 0.9800
C14 H14B 0.9800
C14 H14C 0.9800
C13 H13A 0.9800
C13 H13B 0.9800
C13 H13C 0.9800
C15 C20 1.4041(16)
C15 C16 1.4082(16)
C16 C17 1.3967(15)
C16 C24 1.5207(16)
C17 C18 1.3863(19)
C17 H17 0.9500
C18 C19 1.3842(19)
C18 H18 0.9500
C19 C20 1.3974(16)
C19 H19 0.9500
C21 C20 1.5225(16)
C21 C22 1.525(2)
C21 C23 1.5296(18)
C21 H21 1.0000
C22 H22A 0.9800
C22 H22B 0.9800
C22 H22C 0.9800
C23 H23A 0.9800
C23 H23B 0.9800
C23 H23C 0.9800
C24 C25 1.5269(18)
C24 C26 1.5296(17)
C24 H24 1.0000
C25 H25A 0.9800
C25 H25B 0.9800
C25 H25C 0.9800
C26 H26A 0.9800
C26 H26B 0.9800
C26 H26C 0.9800
C27 C28 1.505(2)
C27 H27A 0.9900
C27 H27B 0.9900
C28 H28A 0.9900
C28 H28B 0.9900
C29 C30 1.489(2)
C29 H29A 0.9900
C29 H29B 0.9900
C30 H30A 0.9900
C30 H30B 0.9900
C31 C32 1.504(2)
C31 H31A 0.9900
C31 H31B 0.9900
C32 H32A 0.9900
C32 H32B 0.9900
C33 C34 1.503(2)
C33 H33A 0.9900
C33 H33B 0.9900
C34 H34A 0.9900
C34 H34B 0.9900
C35 C36 1.484(3)
C35 H35A 0.9900
C35 H35B 0.9900
C36 H36A 0.9900
C36 H36B 0.9900
C37 C38 1.506(2)
C37 H37A 0.9900
C37 H37B 0.9900
C38 H38A 0.9900
C38 H38B 0.9900
C39 C40 1.504(2)
C39 H39A 0.9900
C39 H39B 0.9900
C40 H40A 0.9900
C40 H40B 0.9900
C41 C42 1.483(3)
C41 H41A 0.9900
C41 H41B 0.9900
C42 H42A 0.9900
C42 H42B 0.9900
C43 C44 1.504(2)
C43 H43A 0.9900
C43 H43B 0.9900
C44 H44A 0.9900
C44 H44B 0.9900
C45 C50 1.381(3)
C45 C46 1.399(3)
C45 H45 0.9500
C46 C47 1.371(3)
C46 H46 0.9500
C47 C48 1.351(3)
C47 H47 0.9500
C48 C49 1.355(3)
C48 H48 0.9500
C49 C50 1.363(3)
C49 H49 0.9500
C50 H50 0.9500
C51 C52 1.379(6)
C51 C56 1.381(6)
C51 H51 0.9500
C52 C53 1.379(5)
C52 H52 0.9500
C53 C54 1.384(5)
C53 H53 0.9500
C54 C55 1.386(5)
C54 H54 0.9500
C55 C56 1.384(6)
C55 H55 0.9500
C56 H56 0.9500
C57 C58 1.372(3)
C57 C62 1.377(3)
C57 H57 0.9500
C58 C59 1.377(3)
C58 H58 0.9500
C59 C60 1.383(3)
C59 H59 0.9500
C60 C61 1.379(3)
C60 H60 0.9500
C61 C62 1.370(3)
C61 H61 0.9500
C62 H62 0.9500
C63 C64 1.357(3)
C63 C68 1.365(3)
C63 H63 0.9500
C64 C65 1.358(3)
C64 H64 0.9500
C65 C66 1.359(3)
C65 H65 0.9500
C66 C67 1.405(3)
C66 H66 0.9500
C67 C68 1.380(3)
C67 H67 0.9500
C68 H68 0.9500
C55A C54A 1.379(9)
C55A C56A 1.385(10)
C55A H55A 0.9500
C56A C51A 1.364(11)
C56A H56A 0.9500
C51A C52A 1.373(10)
C51A H51A 0.9500
C52A C53A 1.368(10)
C52A H52A 0.9500
C53A C54A 1.372(9)
C53A H53A 0.9500
C54A H54A 0.9500

loop_
_geom_torsion_atom_site_label_1
_geom_torsion_atom_site_label_2
_geom_torsion_atom_site_label_3
_geom_torsion_atom_site_label_4
_geom_torsion
C2 C1 N1 C3 -172.70(10)
C2 C1 N1 B1 -1.48(13)
C1 N1 B1 N2 1.94(12)
C3 N1 B1 N2 172.40(10)
C1 N1 B1 S1 -176.77(9)
C3 N1 B1 S1 -6.31(18)
C1 N1 C3 C8 86.08(14)
B1 N1 C3 C8 -83.46(15)
C1 N1 C3 C4 -92.16(14)
B1 N1 C3 C4 98.30(14)
N1 B1 N2 C2 -1.76(11)
S1 B1 N2 C2 176.95(9)
N1 B1 N2 C15 175.96(10)
S1 B1 N2 C15 -5.33(17)
N1 C1 C2 N2 0.29(13)
C15 N2 C2 C1 -176.94(10)
B1 N2 C2 C1 1.00(13)
C8 C3 C4 C5 2.67(18)
N1 C3 C4 C5 -179.15(11)
C8 C3 C4 C12 -176.89(12)
N1 C3 C4 C12 1.30(17)
C3 C4 C5 C6 -1.51(19)
C12 C4 C5 C6 178.04(13)
C4 C5 C6 C7 -0.1(2)
C4 C3 C8 C7 -2.16(19)
N1 C3 C8 C7 179.65(12)
C4 C3 C8 C9 175.62(12)
N1 C3 C8 C9 -2.58(19)
C5 C6 C7 C8 0.7(2)
C3 C8 C7 C6 0.5(2)
C9 C8 C7 C6 -177.32(14)
C3 C8 C9 C11 122.85(15)
C7 C8 C9 C11 -59.44(19)
C3 C8 C9 C10 -112.15(15)
C7 C8 C9 C10 65.56(18)
C5 C4 C12 C14 89.55(16)
C3 C4 C12 C14 -90.91(15)
C5 C4 C12 C13 -35.80(19)
C3 C4 C12 C13 143.74(13)
C2 N2 C15 C20 -77.90(14)
B1 N2 C15 C20 104.60(13)
C2 N2 C15 C16 101.82(12)
B1 N2 C15 C16 -75.68(15)
C20 C15 C16 C17 1.61(17)
N2 C15 C16 C17 -178.09(10)
C20 C15 C16 C24 -178.23(11)
N2 C15 C16 C24 2.06(16)
C15 C16 C17 C18 -1.34(18)
C24 C16 C17 C18 178.49(12)
C16 C17 C18 C19 -0.1(2)
C17 C18 C19 C20 1.4(2)
C18 C19 C20 C15 -1.17(18)
C18 C19 C20 C21 -178.59(12)
C16 C15 C20 C19 -0.38(17)
N2 C15 C20 C19 179.32(11)
C16 C15 C20 C21 177.08(11)
N2 C15 C20 C21 -3.21(16)
C22 C21 C20 C19 93.43(14)
C23 C21 C20 C19 -31.15(18)
C22 C21 C20 C15 -83.94(14)
C23 C21 C20 C15 151.48(13)
C17 C16 C24 C25 102.41(14)
C15 C16 C24 C25 -77.75(14)
C17 C16 C24 C26 -21.77(16)
C15 C16 C24 C26 158.07(11)
C33 N3 C27 C28 76.59(15)
C39 N3 C27 C28 -162.66(13)
K1 N3 C27 C28 -42.87(14)
C29 O1 C28 C27 170.07(11)
K1 O1 C28 C27 -49.95(14)
N3 C27 C28 O1 62.92(16)
C28 O1 C29 C30 -175.18(11)
K1 O1 C29 C30 43.64(13)
C31 O2 C30 C29 -178.24(11)
K1 O2 C30 C29 54.72(11)
O1 C29 C30 O2 -66.31(13)
C30 O2 C31 C32 177.20(12)
K1 O2 C31 C32 -56.44(13)
C38 N4 C32 C31 -163.17(12)
C44 N4 C32 C31 75.41(16)
K1 N4 C32 C31 -41.76(14)
O2 C31 C32 N4 69.54(16)
C39 N3 C33 C34 75.34(16)
C27 N3 C33 C34 -164.55(12)
K1 N3 C33 C34 -44.77(13)
C35 O3 C34 C33 176.55(12)
K1 O3 C34 C33 -46.48(14)
N3 C33 C34 O3 62.27(16)
C34 O3 C35 C36 -170.36(12)
K1 O3 C35 C36 50.48(14)
C37 O4 C36 C35 179.01(12)
K1 O4 C36 C35 46.26(14)
O3 C35 C36 O4 -65.37(15)
C36 O4 C37 C38 171.48(12)
K1 O4 C37 C38 -57.08(14)
C32 N4 C38 C37 81.02(17)
C44 N4 C38 C37 -157.18(15)
K1 N4 C38 C37 -37.62(17)
O4 C37 C38 N4 63.77(18)
C33 N3 C39 C40 -157.45(14)
C27 N3 C39 C40 81.97(17)
K1 N3 C39 C40 -37.75(17)
C41 O5 C40 C39 169.05(12)
K1 O5 C40 C39 -58.23(14)
N3 C39 C40 O5 65.55(19)
C40 O5 C41 C42 178.60(12)
K1 O5 C41 C42 45.72(14)
C43 O6 C42 C41 -172.33(12)
K1 O6 C42 C41 54.02(13)
O5 C41 C42 O6 -68.20(15)
C42 O6 C43 C44 -179.96(12)
K1 O6 C43 C44 -49.59(15)
C32 N4 C44 C43 -163.66(13)
C38 N4 C44 C43 75.26(17)
K1 N4 C44 C43 -46.76(15)
O6 C43 C44 N4 66.86(17)
C50 C45 C46 C47 -0.1(3)
C45 C46 C47 C48 0.0(3)
C46 C47 C48 C49 0.4(3)
C47 C48 C49 C50 -0.7(3)
C48 C49 C50 C45 0.6(3)
C46 C45 C50 C49 -0.2(3)
C56 C51 C52 C53 -0.8(12)
C51 C52 C53 C54 -0.2(10)
C52 C53 C54 C55 0.6(9)
C53 C54 C55 C56 -0.2(10)
C52 C51 C56 C55 1.2(12)
C54 C55 C56 C51 -0.8(11)
C62 C57 C58 C59 0.0(3)
C57 C58 C59 C60 0.3(3)
C58 C59 C60 C61 -0.5(3)
C59 C60 C61 C62 0.4(3)
C60 C61 C62 C57 0.0(3)
C58 C57 C62 C61 -0.2(3)
C68 C63 C64 C65 -0.6(3)
C63 C64 C65 C66 -0.1(3)
C64 C65 C66 C67 0.6(3)
C65 C66 C67 C68 -0.4(3)
C64 C63 C68 C67 0.8(3)
C66 C67 C68 C63 -0.3(3)
C54A C55A C56A C51A 2(2)
C55A C56A C51A C52A -1(2)
C56A C51A C52A C53A 1(2)
C51A C52A C53A C54A 0(2)
C52A C53A C54A C55A 0.7(19)
C56A C55A C54A C53A -1.5(19)
